data_4328685
loop_
_publ_author_name
'Leslie D. Field'
'Hsiu L. Li'
'Scott J. Dalgarno'
'Ruaraidh D. McIntosh'

_publ_section_title
;
 Side-on Bound Complexes of Phenyl- and Methyl-diazene
;
_journal_name_full 'Inorganic Chemistry'
_journal_page_first 3733
_journal_page_last 3742
_journal_paper_doi 10.1021/ic2027225
_journal_volume 51
_journal_year 2012
_chemical_formula_sum 'C42 H59 B N2 P4 Ru'
_chemical_formula_weight 827.67
_chemical_name_common LHL26110
_chemical_name_systematic
;
 ?
;
_space_group_IT_number 4
_symmetry_cell_setting monoclinic
_symmetry_space_group_name_Hall 'P 2yb'
_symmetry_space_group_name_H-M 'P 1 21 1'
_atom_sites_solution_hydrogens geom
_atom_sites_solution_primary direct
_atom_sites_solution_secondary difmap
_audit_creation_method SHELXL-97
_cell_angle_alpha 90.00
_cell_angle_beta 102.261(7)
_cell_angle_gamma 90.00
_cell_formula_units_Z 2
_cell_length_a 10.0354(13)
_cell_length_b 16.150(2)
_cell_length_c 13.1828(19)
_cell_measurement_reflns_used 5306
_cell_measurement_temperature 100(2)
_cell_measurement_theta_max 27.36
_cell_measurement_theta_min 2.43
_cell_volume 2087.8(5)
_computing_cell_refinement 'SAINT (Bruker, 1998)'
_computing_data_collection 'Apex II'
_computing_data_reduction 'SAINT (Bruker, 1998)'
_computing_molecular_graphics 'XSeed (Barbour, 2001)'
_computing_publication_material 'local program'
_computing_structure_refinement 'SHELXL-97 (Sheldrick, 1997)'
_computing_structure_solution 'SHELXS-97 (Sheldrick, 1990)'
_diffrn_ambient_temperature 100(2)
_diffrn_measured_fraction_theta_full 0.982
_diffrn_measured_fraction_theta_max 0.982
_diffrn_measurement_device_type 'Bruker X8 Apex II CCD Diffractometer'
_diffrn_measurement_method '\f and \w scans'
_diffrn_radiation_monochromator graphite
_diffrn_radiation_source 'fine-focus sealed tube'
_diffrn_radiation_type MoK\a
_diffrn_radiation_wavelength 0.71073
_diffrn_reflns_av_R_equivalents 0.0401
_diffrn_reflns_av_sigmaI/netI 0.0695
_diffrn_reflns_limit_h_max 12
_diffrn_reflns_limit_h_min -13
_diffrn_reflns_limit_k_max 21
_diffrn_reflns_limit_k_min -20
_diffrn_reflns_limit_l_max 17
_diffrn_reflns_limit_l_min -17
_diffrn_reflns_number 20297
_diffrn_reflns_theta_full 28.59
_diffrn_reflns_theta_max 28.59
_diffrn_reflns_theta_min 2.43
_exptl_absorpt_coefficient_mu 0.560
_exptl_absorpt_correction_T_max 0.8962
_exptl_absorpt_correction_T_min 0.8070
_exptl_absorpt_correction_type multi-scan
_exptl_absorpt_process_details Bruker-SADABS
_exptl_crystal_colour Yellow
_exptl_crystal_density_diffrn 1.317
_exptl_crystal_description Block
_exptl_crystal_F_000 868
_exptl_crystal_size_max 0.40
_exptl_crystal_size_mid 0.25
_exptl_crystal_size_min 0.20
_refine_diff_density_max 1.063
_refine_diff_density_min -0.841
_refine_diff_density_rms 0.086
_refine_ls_abs_structure_details 'Flack H D (1983), Acta Cryst. A39, 876-881'
_refine_ls_abs_structure_Flack 0.74(2)
_refine_ls_extinction_method none
_refine_ls_goodness_of_fit_ref 1.052
_refine_ls_hydrogen_treatment constr
_refine_ls_matrix_type full
_refine_ls_number_parameters 462
_refine_ls_number_reflns 9633
_refine_ls_number_restraints 1
_refine_ls_restrained_S_all 1.052
_refine_ls_R_factor_all 0.0514
_refine_ls_R_factor_gt 0.0444
_refine_ls_shift/su_max 0.001
_refine_ls_shift/su_mean 0.000
_refine_ls_structure_factor_coef Fsqd
_refine_ls_weighting_details 'calc w=1/[\s^2^(Fo^2^)+(0.0328P)^2^+0.6121P] where P=(Fo^2^+2Fc^2^)/3'
_refine_ls_weighting_scheme calc
_refine_ls_wR_factor_gt 0.0857
_refine_ls_wR_factor_ref 0.0890
_reflns_number_gt 8610
_reflns_number_total 9633
_reflns_threshold_expression >2sigma(I)
_cod_data_source_file ic2027225_si_001_3.cif
_cod_data_source_block 26110lhl
_cod_database_code 4328685

loop_
_symmetry_equiv_pos_as_xyz
'x, y, z'
'-x, y+1/2, -z'

loop_
_atom_site_label
_atom_site_type_symbol
_atom_site_fract_x
_atom_site_fract_y
_atom_site_fract_z
_atom_site_U_iso_or_equiv
_atom_site_adp_type
_atom_site_occupancy
_atom_site_symmetry_multiplicity
_atom_site_calc_flag
_atom_site_refinement_flags
Ru1 Ru 0.55787(3) 0.452663(18) 0.782212(19) 0.01478(7) Uani 1 1 d .
P1 P 0.67926(10) 0.43398(7) 0.94762(7) 0.0242(3) Uani 1 1 d .
N1 N 0.3400(3) 0.4446(2) 0.76565(19) 0.0160(6) Uani 1 1 d .
C1 C 0.2588(4) 0.3750(2) 0.7611(3) 0.0184(8) Uani 1 1 d .
B1 B 0.2835(3) 0.4576(3) 0.2936(3) 0.0150(7) Uani 1 1 d .
P2 P 0.54094(11) 0.58993(7) 0.83720(8) 0.0231(2) Uani 1 1 d .
N2 N 0.3740(3) 0.4669(2) 0.6689(2) 0.0187(7) Uani 1 1 d .
C2 C 0.1673(4) 0.3471(3) 0.6712(3) 0.0233(9) Uani 1 1 d .
H2 H 0.1566 0.3783 0.6089 0.028 Uiso 1 1 calc R
P3 P 0.58474(10) 0.31396(6) 0.74017(8) 0.0193(2) Uani 1 1 d .
C3 C 0.0928(4) 0.2750(3) 0.6723(4) 0.0338(11) Uani 1 1 d .
H3 H 0.0343 0.2563 0.6101 0.041 Uiso 1 1 calc R
P4 P 0.73712(9) 0.47147(7) 0.70144(7) 0.0241(3) Uani 1 1 d .
C4 C 0.1026(5) 0.2300(3) 0.7626(4) 0.0413(12) Uani 1 1 d .
H4 H 0.0541 0.1795 0.7623 0.050 Uiso 1 1 calc R
H2A H 0.3551 0.4308 0.6225 0.050 Uiso 1 1 d R
C5 C 0.1837(4) 0.2594(3) 0.8529(4) 0.0375(12) Uani 1 1 d .
H5 H 0.1866 0.2306 0.9161 0.045 Uiso 1 1 calc R
C6 C 0.2608(4) 0.3300(2) 0.8529(3) 0.0238(9) Uani 1 1 d .
H6 H 0.3165 0.3487 0.9162 0.029 Uiso 1 1 calc R
C7 C 0.5865(4) 0.3838(3) 1.0365(3) 0.0272(9) Uani 1 1 d .
H7A H 0.5552 0.3290 1.0094 0.041 Uiso 1 1 calc R
H7B H 0.5077 0.4178 1.0427 0.041 Uiso 1 1 calc R
H7C H 0.6471 0.3777 1.1049 0.041 Uiso 1 1 calc R
C8 C 0.8445(4) 0.3844(3) 0.9857(3) 0.0381(12) Uani 1 1 d .
H8A H 0.9105 0.4131 0.9530 0.057 Uiso 1 1 calc R
H8B H 0.8372 0.3264 0.9633 0.057 Uiso 1 1 calc R
H8C H 0.8750 0.3869 1.0614 0.057 Uiso 1 1 calc R
C9 C 0.7141(5) 0.5355(3) 1.0121(3) 0.0367(11) Uani 1 1 d .
H9A H 0.7349 0.5282 1.0884 0.044 Uiso 1 1 calc R
H9B H 0.7942 0.5615 0.9922 0.044 Uiso 1 1 calc R
C10 C 0.5887(4) 0.5915(3) 0.9794(3) 0.0330(10) Uani 1 1 d .
H10A H 0.6105 0.6487 1.0045 0.040 Uiso 1 1 calc R
H10B H 0.5125 0.5708 1.0093 0.040 Uiso 1 1 calc R
C11 C 0.6495(5) 0.6717(3) 0.8046(4) 0.0443(12) Uani 1 1 d .
H11A H 0.6306 0.6793 0.7292 0.066 Uiso 1 1 calc R
H11B H 0.7455 0.6564 0.8292 0.066 Uiso 1 1 calc R
H11C H 0.6311 0.7235 0.8379 0.066 Uiso 1 1 calc R
C12 C 0.3740(4) 0.6393(3) 0.8075(3) 0.0280(10) Uani 1 1 d .
H12A H 0.3753 0.6886 0.8511 0.042 Uiso 1 1 calc R
H12B H 0.3050 0.6004 0.8213 0.042 Uiso 1 1 calc R
H12C H 0.3520 0.6555 0.7342 0.042 Uiso 1 1 calc R
C13 C 0.4721(4) 0.2719(3) 0.6252(3) 0.0318(10) Uani 1 1 d .
H13A H 0.4778 0.3061 0.5649 0.048 Uiso 1 1 calc R
H13B H 0.3781 0.2720 0.6353 0.048 Uiso 1 1 calc R
H13C H 0.4997 0.2151 0.6136 0.048 Uiso 1 1 calc R
C14 C 0.5777(5) 0.2310(3) 0.8331(4) 0.0356(11) Uani 1 1 d .
H14A H 0.4856 0.2280 0.8469 0.053 Uiso 1 1 calc R
H14B H 0.6434 0.2423 0.8980 0.053 Uiso 1 1 calc R
H14C H 0.6002 0.1782 0.8043 0.053 Uiso 1 1 calc R
C15 C 0.7520(4) 0.3004(3) 0.7085(3) 0.0295(10) Uani 1 1 d .
H15A H 0.8242 0.2996 0.7727 0.035 Uiso 1 1 calc R
H15B H 0.7554 0.2476 0.6711 0.035 Uiso 1 1 calc R
C16 C 0.7723(4) 0.3729(3) 0.6406(3) 0.0292(10) Uani 1 1 d .
H16A H 0.7103 0.3674 0.5717 0.035 Uiso 1 1 calc R
H16B H 0.8672 0.3730 0.6304 0.035 Uiso 1 1 calc R
C17 C 0.7030(4) 0.5382(3) 0.5884(3) 0.0298(10) Uani 1 1 d .
H17A H 0.7001 0.5960 0.6105 0.045 Uiso 1 1 calc R
H17B H 0.6151 0.5232 0.5440 0.045 Uiso 1 1 calc R
H17C H 0.7753 0.5315 0.5494 0.045 Uiso 1 1 calc R
C18 C 0.9088(4) 0.5032(3) 0.7660(3) 0.0294(10) Uani 1 1 d .
H18A H 0.9624 0.5154 0.7137 0.044 Uiso 1 1 calc R
H18B H 0.9526 0.4584 0.8112 0.044 Uiso 1 1 calc R
H18C H 0.9035 0.5528 0.8077 0.044 Uiso 1 1 calc R
C19 C 0.2534(4) 0.5167(2) 0.3876(3) 0.0155(8) Uani 1 1 d .
C20 C 0.3455(4) 0.5757(2) 0.4392(3) 0.0157(7) Uani 1 1 d .
H20 H 0.4354 0.5760 0.4268 0.019 Uiso 1 1 calc R
C21 C 0.3128(4) 0.6337(2) 0.5075(3) 0.0188(8) Uani 1 1 d .
H21 H 0.3790 0.6727 0.5401 0.023 Uiso 1 1 calc R
C22 C 0.1835(4) 0.6345(2) 0.5277(3) 0.0214(8) Uani 1 1 d .
H22 H 0.1597 0.6743 0.5738 0.026 Uiso 1 1 calc R
C23 C 0.0887(4) 0.5768(3) 0.4802(3) 0.0242(9) Uani 1 1 d .
H23 H -0.0002 0.5764 0.4945 0.029 Uiso 1 1 calc R
C24 C 0.1231(4) 0.5197(2) 0.4119(3) 0.0213(8) Uani 1 1 d .
H24 H 0.0562 0.4808 0.3801 0.026 Uiso 1 1 calc R
C25 C 0.2288(3) 0.5069(2) 0.1835(3) 0.0154(7) Uani 1 1 d .
C26 C 0.1509(4) 0.5790(2) 0.1728(3) 0.0202(8) Uani 1 1 d .
H26 H 0.1267 0.6017 0.2328 0.024 Uiso 1 1 calc R
C27 C 0.1068(4) 0.6193(2) 0.0780(3) 0.0220(8) Uani 1 1 d .
H27 H 0.0540 0.6684 0.0748 0.026 Uiso 1 1 calc R
C28 C 0.1396(4) 0.5882(3) -0.0111(3) 0.0239(9) Uani 1 1 d .
H28 H 0.1104 0.6157 -0.0758 0.029 Uiso 1 1 calc R
C29 C 0.2157(4) 0.5161(2) -0.0045(3) 0.0235(9) Uani 1 1 d .
H29 H 0.2387 0.4934 -0.0650 0.028 Uiso 1 1 calc R
C30 C 0.2585(4) 0.4770(2) 0.0909(3) 0.0231(9) Uani 1 1 d .
H30 H 0.3104 0.4275 0.0934 0.028 Uiso 1 1 calc R
C31 C 0.1963(3) 0.3713(2) 0.2941(3) 0.0170(8) Uani 1 1 d .
C32 C 0.2035(4) 0.3259(3) 0.3857(3) 0.0249(9) Uani 1 1 d .
H32 H 0.2624 0.3456 0.4471 0.030 Uiso 1 1 calc R
C33 C 0.1304(5) 0.2541(3) 0.3922(3) 0.0331(10) Uani 1 1 d .
H33 H 0.1399 0.2256 0.4564 0.040 Uiso 1 1 calc R
C34 C 0.0424(4) 0.2242(3) 0.3032(4) 0.0316(10) Uani 1 1 d .
H34 H -0.0090 0.1752 0.3059 0.038 Uiso 1 1 calc R
C35 C 0.0314(4) 0.2669(3) 0.2114(3) 0.0291(10) Uani 1 1 d .
H35 H -0.0293 0.2477 0.1506 0.035 Uiso 1 1 calc R
C36 C 0.1083(4) 0.3380(2) 0.2068(3) 0.0227(9) Uani 1 1 d .
H36 H 0.1007 0.3650 0.1418 0.027 Uiso 1 1 calc R
C37 C 0.4485(3) 0.4397(2) 0.3068(2) 0.0158(8) Uani 1 1 d .
C38 C 0.5126(4) 0.3649(2) 0.3402(3) 0.0194(8) Uani 1 1 d .
H38 H 0.4583 0.3204 0.3557 0.023 Uiso 1 1 calc R
C39 C 0.6528(4) 0.3523(3) 0.3519(3) 0.0242(9) Uani 1 1 d .
H39 H 0.6913 0.2999 0.3743 0.029 Uiso 1 1 calc R
C40 C 0.7354(4) 0.4155(3) 0.3310(3) 0.0234(9) Uani 1 1 d .
H40 H 0.8309 0.4073 0.3392 0.028 Uiso 1 1 calc R
C41 C 0.6768(4) 0.4909(3) 0.2981(3) 0.0227(9) Uani 1 1 d .
H41 H 0.7323 0.5353 0.2842 0.027 Uiso 1 1 calc R
C42 C 0.5359(4) 0.5021(2) 0.2852(3) 0.0192(8) Uani 1 1 d .
H42 H 0.4978 0.5541 0.2609 0.023 Uiso 1 1 calc R
H2B H 0.348(4) 0.516(3) 0.645(3) 0.023 Uiso 1 1 d .

loop_
_atom_site_aniso_label
_atom_site_aniso_U_11
_atom_site_aniso_U_22
_atom_site_aniso_U_33
_atom_site_aniso_U_23
_atom_site_aniso_U_13
_atom_site_aniso_U_12
Ru1 0.01497(12) 0.01401(13) 0.01449(11) -0.00025(13) 0.00119(8) -0.00022(14)
P1 0.0196(5) 0.0349(8) 0.0169(4) 0.0016(4) 0.0012(3) 0.0001(4)
N1 0.0150(13) 0.0172(18) 0.0165(12) 0.0002(14) 0.0046(10) 0.0004(15)
C1 0.0140(18) 0.018(2) 0.025(2) -0.0041(15) 0.0077(14) 0.0022(15)
B1 0.0136(16) 0.015(2) 0.0163(16) -0.002(2) 0.0038(12) 0.000(2)
P2 0.0264(6) 0.0162(6) 0.0260(5) -0.0041(4) 0.0037(4) -0.0021(4)
N2 0.0247(15) 0.016(2) 0.0145(13) 0.0001(13) 0.0029(11) 0.0007(14)
C2 0.0169(19) 0.031(2) 0.023(2) -0.0046(17) 0.0072(15) -0.0042(17)
P3 0.0160(5) 0.0175(6) 0.0240(5) -0.0039(4) 0.0033(4) 0.0016(4)
C3 0.021(2) 0.036(3) 0.047(3) -0.019(2) 0.0139(19) -0.0079(19)
P4 0.0179(5) 0.0311(8) 0.0227(5) 0.0016(4) 0.0033(4) -0.0019(4)
C4 0.031(3) 0.024(3) 0.075(4) -0.005(2) 0.024(2) -0.010(2)
C5 0.027(2) 0.030(3) 0.058(3) 0.020(2) 0.015(2) 0.002(2)
C6 0.0199(19) 0.021(2) 0.032(2) 0.0070(17) 0.0076(16) 0.0038(17)
C7 0.028(2) 0.034(2) 0.018(2) 0.0051(17) 0.0018(16) -0.0021(19)
C8 0.028(2) 0.051(3) 0.030(2) 0.006(2) -0.0069(18) 0.007(2)
C9 0.035(3) 0.045(3) 0.028(2) -0.005(2) 0.0030(19) -0.010(2)
C10 0.042(3) 0.029(3) 0.026(2) -0.0092(18) 0.0023(18) -0.007(2)
C11 0.055(3) 0.027(3) 0.057(3) -0.009(2) 0.026(3) -0.006(2)
C12 0.035(2) 0.020(2) 0.030(2) 0.0005(18) 0.0090(18) 0.0038(19)
C13 0.027(2) 0.028(3) 0.039(2) -0.014(2) 0.0022(18) 0.0041(19)
C14 0.040(3) 0.023(3) 0.046(3) 0.005(2) 0.013(2) 0.009(2)
C15 0.023(2) 0.024(2) 0.042(3) -0.011(2) 0.0070(18) 0.0048(18)
C16 0.023(2) 0.033(3) 0.033(2) -0.0074(19) 0.0100(17) -0.0018(19)
C17 0.025(2) 0.040(3) 0.026(2) 0.0074(19) 0.0092(17) 0.001(2)
C18 0.018(2) 0.040(3) 0.028(2) -0.0015(19) 0.0012(16) -0.0074(19)
C19 0.0154(18) 0.016(2) 0.0148(17) 0.0049(14) 0.0032(14) 0.0026(15)
C20 0.0153(17) 0.0156(19) 0.0162(17) 0.0018(14) 0.0031(13) 0.0029(15)
C21 0.0224(19) 0.014(2) 0.0195(18) -0.0014(15) 0.0044(15) -0.0041(16)
C22 0.031(2) 0.017(2) 0.0184(18) -0.0022(15) 0.0118(16) 0.0059(17)
C23 0.0166(19) 0.028(2) 0.030(2) -0.0046(18) 0.0094(15) 0.0014(17)
C24 0.020(2) 0.017(2) 0.026(2) -0.0021(16) 0.0051(16) -0.0059(16)
C25 0.0128(17) 0.0156(19) 0.0182(18) -0.0033(14) 0.0042(13) -0.0052(14)
C26 0.019(2) 0.016(2) 0.024(2) -0.0045(16) 0.0038(15) -0.0018(16)
C27 0.0201(19) 0.016(2) 0.028(2) 0.0053(16) 0.0019(15) 0.0059(16)
C28 0.0194(19) 0.027(2) 0.0217(19) 0.0024(17) -0.0033(15) 0.0039(17)
C29 0.029(2) 0.024(2) 0.0181(19) -0.0019(16) 0.0065(16) 0.0010(17)
C30 0.0222(19) 0.027(2) 0.0208(18) 0.0018(15) 0.0055(14) 0.0068(16)
C31 0.0129(18) 0.020(2) 0.0203(19) -0.0022(15) 0.0076(14) 0.0015(15)
C32 0.033(2) 0.023(2) 0.021(2) -0.0028(17) 0.0093(16) -0.0044(18)
C33 0.047(3) 0.025(2) 0.034(2) 0.0037(19) 0.024(2) -0.004(2)
C34 0.033(2) 0.016(2) 0.053(3) -0.0062(19) 0.026(2) -0.0067(18)
C35 0.023(2) 0.020(2) 0.042(3) -0.0018(19) 0.0001(18) -0.0027(17)
C36 0.018(2) 0.014(2) 0.033(2) 0.0027(16) -0.0008(16) 0.0009(16)
C37 0.0200(16) 0.015(2) 0.0120(14) -0.0030(14) 0.0032(12) -0.0023(16)
C38 0.022(2) 0.016(2) 0.0199(19) 0.0002(15) 0.0050(15) -0.0001(16)
C39 0.022(2) 0.024(2) 0.026(2) 0.0018(17) 0.0026(16) 0.0044(17)
C40 0.0168(19) 0.031(2) 0.022(2) -0.0026(17) 0.0030(15) 0.0039(18)
C41 0.021(2) 0.030(2) 0.0181(19) -0.0013(17) 0.0065(15) -0.0115(18)
C42 0.0194(19) 0.020(2) 0.0183(18) 0.0013(15) 0.0047(15) 0.0042(16)

loop_
_atom_type_symbol
_atom_type_description
_atom_type_scat_dispersion_real
_atom_type_scat_dispersion_imag
_atom_type_scat_source
C C 0.0033 0.0016 'International Tables Vol C Tables 4.2.6.8 and 6.1.1.4'
H H 0.0000 0.0000 'International Tables Vol C Tables 4.2.6.8 and 6.1.1.4'
B B 0.0013 0.0007 'International Tables Vol C Tables 4.2.6.8 and 6.1.1.4'
N N 0.0061 0.0033 'International Tables Vol C Tables 4.2.6.8 and 6.1.1.4'
P P 0.1023 0.0942 'International Tables Vol C Tables 4.2.6.8 and 6.1.1.4'
Ru Ru -1.2594 0.8363 'International Tables Vol C Tables 4.2.6.8 and 6.1.1.4'

loop_
_geom_angle_atom_site_label_1
_geom_angle_atom_site_label_2
_geom_angle_atom_site_label_3
_geom_angle
N2 Ru1 N1 39.16(11)
N2 Ru1 P1 153.36(9)
N1 Ru1 P1 114.42(7)
N2 Ru1 P4 107.96(9)
N1 Ru1 P4 147.02(7)
P1 Ru1 P4 98.56(4)
N2 Ru1 P3 93.67(9)
N1 Ru1 P3 94.81(10)
P1 Ru1 P3 92.00(4)
P4 Ru1 P3 82.86(4)
N2 Ru1 P2 90.32(9)
N1 Ru1 P2 87.13(10)
P1 Ru1 P2 83.62(4)
P4 Ru1 P2 97.66(4)
P3 Ru1 P2 175.61(4)
C8 P1 C7 100.7(2)
C8 P1 C9 101.1(2)
C7 P1 C9 99.8(2)
C8 P1 Ru1 126.47(15)
C7 P1 Ru1 115.41(13)
C9 P1 Ru1 109.46(15)
C1 N1 N2 114.6(3)
C1 N1 Ru1 129.0(2)
N2 N1 Ru1 69.32(16)
N1 C1 C6 118.8(3)
N1 C1 C2 124.6(3)
C6 C1 C2 116.5(4)
C19 B1 C25 107.7(3)
C19 B1 C31 107.8(3)
C25 B1 C31 109.6(3)
C19 B1 C37 111.3(3)
C25 B1 C37 108.5(3)
C31 B1 C37 111.9(3)
C11 P2 C12 101.6(2)
C11 P2 C10 101.0(2)
C12 P2 C10 104.0(2)
C11 P2 Ru1 121.70(16)
C12 P2 Ru1 118.05(15)
C10 P2 Ru1 107.94(15)
N1 N2 Ru1 71.52(15)
N1 N2 H2A 114.5
Ru1 N2 H2A 117.8
N1 N2 H2B 116.3
Ru1 N2 H2B 120.3
H2A N2 H2B 111.1
C3 C2 C1 121.0(4)
C3 C2 H2 119.5
C1 C2 H2 119.5
C13 P3 C14 100.3(2)
C13 P3 C15 101.8(2)
C14 P3 C15 103.5(2)
C13 P3 Ru1 118.21(15)
C14 P3 Ru1 121.41(15)
C15 P3 Ru1 109.10(14)
C4 C3 C2 120.8(4)
C4 C3 H3 119.6
C2 C3 H3 119.6
C17 P4 C18 102.2(2)
C17 P4 C16 100.1(2)
C18 P4 C16 101.3(2)
C17 P4 Ru1 115.47(14)
C18 P4 Ru1 125.13(14)
C16 P4 Ru1 109.12(14)
C5 C4 C3 119.1(4)
C5 C4 H4 120.5
C3 C4 H4 120.5
C4 C5 C6 120.9(4)
C4 C5 H5 119.5
C6 C5 H5 119.5
C5 C6 C1 121.4(4)
C5 C6 H6 119.3
C1 C6 H6 119.3
P1 C7 H7A 109.5
P1 C7 H7B 109.5
H7A C7 H7B 109.5
P1 C7 H7C 109.5
H7A C7 H7C 109.5
H7B C7 H7C 109.5
P1 C8 H8A 109.5
P1 C8 H8B 109.5
H8A C8 H8B 109.5
P1 C8 H8C 109.5
H8A C8 H8C 109.5
H8B C8 H8C 109.5
C10 C9 P1 109.3(3)
C10 C9 H9A 109.8
P1 C9 H9A 109.8
C10 C9 H9B 109.8
P1 C9 H9B 109.8
H9A C9 H9B 108.3
C9 C10 P2 107.4(3)
C9 C10 H10A 110.2
P2 C10 H10A 110.2
C9 C10 H10B 110.2
P2 C10 H10B 110.2
H10A C10 H10B 108.5
P2 C11 H11A 109.5
P2 C11 H11B 109.5
H11A C11 H11B 109.5
P2 C11 H11C 109.5
H11A C11 H11C 109.5
H11B C11 H11C 109.5
P2 C12 H12A 109.5
P2 C12 H12B 109.5
H12A C12 H12B 109.5
P2 C12 H12C 109.5
H12A C12 H12C 109.5
H12B C12 H12C 109.5
P3 C13 H13A 109.5
P3 C13 H13B 109.5
H13A C13 H13B 109.5
P3 C13 H13C 109.5
H13A C13 H13C 109.5
H13B C13 H13C 109.5
P3 C14 H14A 109.5
P3 C14 H14B 109.5
H14A C14 H14B 109.5
P3 C14 H14C 109.5
H14A C14 H14C 109.5
H14B C14 H14C 109.5
C16 C15 P3 106.7(3)
C16 C15 H15A 110.4
P3 C15 H15A 110.4
C16 C15 H15B 110.4
P3 C15 H15B 110.4
H15A C15 H15B 108.6
C15 C16 P4 110.3(3)
C15 C16 H16A 109.6
P4 C16 H16A 109.6
C15 C16 H16B 109.6
P4 C16 H16B 109.6
H16A C16 H16B 108.1
P4 C17 H17A 109.5
P4 C17 H17B 109.5
H17A C17 H17B 109.5
P4 C17 H17C 109.5
H17A C17 H17C 109.5
H17B C17 H17C 109.5
P4 C18 H18A 109.5
P4 C18 H18B 109.5
H18A C18 H18B 109.5
P4 C18 H18C 109.5
H18A C18 H18C 109.5
H18B C18 H18C 109.5
C20 C19 C24 114.4(3)
C20 C19 B1 123.6(3)
C24 C19 B1 121.3(3)
C21 C20 C19 123.6(3)
C21 C20 H20 118.2
C19 C20 H20 118.2
C22 C21 C20 119.6(3)
C22 C21 H21 120.2
C20 C21 H21 120.2
C21 C22 C23 119.5(4)
C21 C22 H22 120.3
C23 C22 H22 120.3
C24 C23 C22 120.0(4)
C24 C23 H23 120.0
C22 C23 H23 120.0
C23 C24 C19 122.9(3)
C23 C24 H24 118.6
C19 C24 H24 118.6
C26 C25 C30 114.8(3)
C26 C25 B1 124.7(3)
C30 C25 B1 120.5(3)
C25 C26 C27 123.1(4)
C25 C26 H26 118.5
C27 C26 H26 118.5
C28 C27 C26 120.3(4)
C28 C27 H27 119.8
C26 C27 H27 119.8
C27 C28 C29 118.7(4)
C27 C28 H28 120.6
C29 C28 H28 120.6
C28 C29 C30 120.0(4)
C28 C29 H29 120.0
C30 C29 H29 120.0
C29 C30 C25 123.2(4)
C29 C30 H30 118.4
C25 C30 H30 118.4
C36 C31 C32 114.6(3)
C36 C31 B1 124.3(3)
C32 C31 B1 121.1(3)
C33 C32 C31 124.1(4)
C33 C32 H32 118.0
C31 C32 H32 118.0
C32 C33 C34 119.1(4)
C32 C33 H33 120.5
C34 C33 H33 120.5
C35 C34 C33 119.0(4)
C35 C34 H34 120.5
C33 C34 H34 120.5
C34 C35 C36 120.7(4)
C34 C35 H35 119.7
C36 C35 H35 119.7
C35 C36 C31 122.6(4)
C35 C36 H36 118.7
C31 C36 H36 118.7
C38 C37 C42 114.8(3)
C38 C37 B1 124.7(3)
C42 C37 B1 120.5(3)
C37 C38 C39 123.1(4)
C37 C38 H38 118.4
C39 C38 H38 118.4
C40 C39 C38 120.3(4)
C40 C39 H39 119.9
C38 C39 H39 119.9
C39 C40 C41 118.7(4)
C39 C40 H40 120.6
C41 C40 H40 120.6
C40 C41 C42 120.3(4)
C40 C41 H41 119.8
C42 C41 H41 119.8
C41 C42 C37 122.7(4)
C41 C42 H42 118.6
C37 C42 H42 118.6

loop_
_geom_bond_atom_site_label_1
_geom_bond_atom_site_label_2
_geom_bond_distance
Ru1 N2 2.126(3)
Ru1 N1 2.155(3)
Ru1 P1 2.2807(10)
Ru1 P4 2.2968(10)
Ru1 P3 2.3368(11)
Ru1 P2 2.3497(11)
P1 C8 1.814(4)
P1 C7 1.833(4)
P1 C9 1.846(5)
N1 C1 1.383(5)
N1 N2 1.435(4)
C1 C6 1.407(5)
C1 C2 1.410(5)
B1 C19 1.642(5)
B1 C25 1.645(5)
B1 C31 1.647(6)
B1 C37 1.652(5)
P2 C11 1.821(5)
P2 C12 1.821(4)
P2 C10 1.834(4)
N2 H2A 0.8375
N2 H2B 0.8670
C2 C3 1.385(6)
C2 H2 0.9500
P3 C13 1.819(4)
P3 C14 1.827(4)
P3 C15 1.827(4)
C3 C4 1.380(7)
C3 H3 0.9500
P4 C17 1.812(4)
P4 C18 1.825(4)
P4 C16 1.850(4)
C4 C5 1.376(6)
C4 H4 0.9500
C5 C6 1.378(6)
C5 H5 0.9500
C6 H6 0.9500
C7 H7A 0.9800
C7 H7B 0.9800
C7 H7C 0.9800
C8 H8A 0.9800
C8 H8B 0.9800
C8 H8C 0.9800
C9 C10 1.535(6)
C9 H9A 0.9900
C9 H9B 0.9900
C10 H10A 0.9900
C10 H10B 0.9900
C11 H11A 0.9800
C11 H11B 0.9800
C11 H11C 0.9800
C12 H12A 0.9800
C12 H12B 0.9800
C12 H12C 0.9800
C13 H13A 0.9800
C13 H13B 0.9800
C13 H13C 0.9800
C14 H14A 0.9800
C14 H14B 0.9800
C14 H14C 0.9800
C15 C16 1.515(6)
C15 H15A 0.9900
C15 H15B 0.9900
C16 H16A 0.9900
C16 H16B 0.9900
C17 H17A 0.9800
C17 H17B 0.9800
C17 H17C 0.9800
C18 H18A 0.9800
C18 H18B 0.9800
C18 H18C 0.9800
C19 C20 1.400(5)
C19 C24 1.412(5)
C20 C21 1.387(5)
C20 H20 0.9500
C21 C22 1.379(5)
C21 H21 0.9500
C22 C23 1.383(5)
C22 H22 0.9500
C23 C24 1.383(5)
C23 H23 0.9500
C24 H24 0.9500
C25 C26 1.392(5)
C25 C30 1.403(5)
C26 C27 1.395(5)
C26 H26 0.9500
C27 C28 1.380(5)
C27 H27 0.9500
C28 C29 1.385(5)
C28 H28 0.9500
C29 C30 1.392(5)
C29 H29 0.9500
C30 H30 0.9500
C31 C36 1.401(5)
C31 C32 1.401(5)
C32 C33 1.384(6)
C32 H32 0.9500
C33 C34 1.397(6)
C33 H33 0.9500
C34 C35 1.376(6)
C34 H34 0.9500
C35 C36 1.391(5)
C35 H35 0.9500
C36 H36 0.9500
C37 C38 1.396(5)
C37 C42 1.404(5)
C38 C39 1.398(5)
C38 H38 0.9500
C39 C40 1.379(5)
C39 H39 0.9500
C40 C41 1.381(5)
C40 H40 0.9500
C41 C42 1.400(5)
C41 H41 0.9500
C42 H42 0.9500
